data_7236019
loop_
_publ_author_name
'Shao, Jiang-Yang'
'Fu, Nianqing'
'Yang, Wen-Wen'
'Zhang, Chun-Yu'
'Zhong, Yu-Wu'
'Lin, Yuan'
'Yao, Jiannian'

_publ_section_title
;
 Cyclometalated ruthenium(ii) complexes with bis(benzimidazolyl)benzene
 for dye-sensitized solar cells
;
_journal_issue 109
_journal_name_full 'RSC Advances'
_journal_page_first 90001
_journal_paper_doi 10.1039/C5RA20294A
_journal_volume 5
_journal_year 2015
_chemical_formula_moiety 'C43 H34 N7 O6 Ru, 1(F6 P), 3.5(C H2 Cl2)'
_chemical_formula_sum 'C46.5 H41 Cl7 F6 N7 O6 P Ru'
_chemical_formula_weight 1288.05
_space_group_crystal_system triclinic
_space_group_IT_number 2
_space_group_name_Hall '-P 1'
_space_group_name_H-M_alt 'P -1'
_atom_sites_solution_hydrogens geom
_audit_block_doi 10.5517/cc1jygrp
_audit_creation_date 2015-10-13
_audit_creation_method
;
Olex2 1.2
(compiled 2015.09.30 svn.r3233 for OlexSys, GUI svn.r5103)
;
_audit_update_record
;
2015-10-13 deposited with the CCDC.
2015-10-15 downloaded from the CCDC.
;
_cell_angle_alpha 105.644(2)
_cell_angle_beta 94.048(2)
_cell_angle_gamma 115.759(2)
_cell_formula_units_Z 2
_cell_length_a 12.163(3)
_cell_length_b 13.716(3)
_cell_length_c 18.215(4)
_cell_measurement_reflns_used 9376
_cell_measurement_temperature 173.1500
_cell_measurement_theta_max 27.4838
_cell_measurement_theta_min 1.1892
_cell_volume 2572.9(10)
_computing_cell_refinement 'CrystalClear (Rigaku Inc., 2007)'
_computing_data_collection 'CrystalClear (Rigaku Inc., 2007)'
_computing_data_reduction 'CrystalClear (Rigaku Inc., 2007)'
_computing_molecular_graphics 'Olex2 (Dolomanov et al., 2009)'
_computing_publication_material 'CIFTAB (Sheldrick, 2013)'
_computing_structure_refinement 'SHELXL (Sheldrick, 2014)'
_computing_structure_solution
;
'SHELXT (Sheldrick, 2014)'
;
_diffrn_ambient_temperature 173.1500
_diffrn_detector_area_resol_mean 28.5714
_diffrn_measured_fraction_theta_full 0.997
_diffrn_measured_fraction_theta_max 0.994
_diffrn_measurement_details
;
scan:
	Number of images: 360
	           Slice: -110.0000 - 70.0000
	     Image width: 0.5000
	        Exp time: 7.0000
	   Rotation axis: Omega
	           Omega: 0.0000
	             Chi: 45.0000
	             Phi: 270.0000
	             XTD: 40.0203
	          2theta: -20.2271
scan:
	Number of images: 344
	           Slice: -110.0000 - 62.0000
	     Image width: 0.5000
	        Exp time: 7.0000
	   Rotation axis: Omega
	           Omega: 0.0000
	             Chi: 45.0000
	             Phi: 0.0000
	             XTD: 40.0203
	          2theta: -20.2271
scan:
	Number of images: 286
	           Slice: -80.0000 - 63.0000
	     Image width: 0.5000
	        Exp time: 7.0000
	   Rotation axis: Omega
	           Omega: 0.0000
	             Chi: 45.0000
	             Phi: 180.0000
	             XTD: 40.0203
	          2theta: -20.2271
;
_diffrn_measurement_device
;
Saturn724+ (2x2 bin mode)
;
_diffrn_measurement_device_details
;
AFC10: Fixed Chi 2 circle
;
_diffrn_measurement_device_type 'MM007-HF CCD(Saturn 724+)'
_diffrn_measurement_method '\w scans at fixed \c = 45\%'
_diffrn_orient_matrix_type d*Trek
_diffrn_orient_matrix_UB_11 0.0109
_diffrn_orient_matrix_UB_12 0.0845
_diffrn_orient_matrix_UB_13 0.0384
_diffrn_orient_matrix_UB_21 0.0030
_diffrn_orient_matrix_UB_22 0.0056
_diffrn_orient_matrix_UB_23 0.0857
_diffrn_orient_matrix_UB_31 0.0556
_diffrn_orient_matrix_UB_32 -0.0013
_diffrn_orient_matrix_UB_33 0.0177
_diffrn_radiation_detector CCD
_diffrn_radiation_monochromator Confocal
_diffrn_radiation_type MoK\a
_diffrn_radiation_wavelength 0.71073
_diffrn_reflns_av_R_equivalents 0.0492
_diffrn_reflns_av_unetI/netI 0.0535
_diffrn_reflns_Laue_measured_fraction_full 0.997
_diffrn_reflns_Laue_measured_fraction_max 0.994
_diffrn_reflns_limit_h_max 15
_diffrn_reflns_limit_h_min -15
_diffrn_reflns_limit_k_max 17
_diffrn_reflns_limit_k_min -17
_diffrn_reflns_limit_l_max 23
_diffrn_reflns_limit_l_min -22
_diffrn_reflns_number 31792
_diffrn_reflns_point_group_measured_fraction_full 0.997
_diffrn_reflns_point_group_measured_fraction_max 0.994
_diffrn_reflns_theta_full 26.000
_diffrn_reflns_theta_max 27.504
_diffrn_reflns_theta_min 1.749
_diffrn_source 'Rotating Anode'
_diffrn_source_current 24.0000
_diffrn_source_power 1.2000
_diffrn_source_voltage 50.0000
_exptl_absorpt_coefficient_mu 0.777
_exptl_absorpt_correction_T_max 1.0000
_exptl_absorpt_correction_T_min 0.7956
_exptl_absorpt_correction_type multi-scan
_exptl_absorpt_process_details 'CrystalClear (Rigaku Inc., 2007)'
_exptl_crystal_colour blacks
_exptl_crystal_density_diffrn 1.663
_exptl_crystal_description plate
_exptl_crystal_F_000 1298
_exptl_crystal_size_max 0.53
_exptl_crystal_size_mid 0.12
_exptl_crystal_size_min 0.04
_refine_diff_density_max 1.454
_refine_diff_density_min -0.973
_refine_diff_density_rms 0.108
_refine_ls_extinction_method none
_refine_ls_goodness_of_fit_ref 1.114
_refine_ls_hydrogen_treatment constr
_refine_ls_matrix_type full
_refine_ls_number_parameters 781
_refine_ls_number_reflns 11765
_refine_ls_number_restraints 294
_refine_ls_restrained_S_all 1.127
_refine_ls_R_factor_all 0.0736
_refine_ls_R_factor_gt 0.0688
_refine_ls_shift/su_max 0.001
_refine_ls_shift/su_mean 0.000
_refine_ls_structure_factor_coef Fsqd
_refine_ls_weighting_details 'w=1/[\s^2^(Fo^2^)+(0.0744P)^2^+6.0510P] where P=(Fo^2^+2Fc^2^)/3'
_refine_ls_weighting_scheme calc
_refine_ls_wR_factor_gt 0.1717
_refine_ls_wR_factor_ref 0.1754
_reflns_Friedel_coverage 0.000
_reflns_number_gt 10980
_reflns_number_total 11765
_reflns_threshold_expression 'I > 2\s(I)'
_cod_data_source_file c5ra20294a2.cif
_cod_data_source_block mx4120
_cod_original_cell_volume 2572.8(9)
_cod_original_formula_sum 'C46.50 H41 Cl7 F6 N7 O6 P Ru'
_cod_database_code 7236019
_shelx_space_group_comment
;
The symmetry employed for this shelxl refinement is uniquely defined
by the following loop, which should always be used as a source of
symmetry information in preference to the above space-group names.
They are only intended as comments.
;
_diffrn_number_total 11769
_olex2_refinement_description
;
1. Fixed Uiso
 At 1.2 times of:
  All C(H) groups, All C(H,H) groups
 At 1.5 times of:
  All C(H,H,H) groups
2. Uiso/Uaniso restraints and constraints
P2 \\sim F7 \\sim F8 \\sim F9 \\sim F10 \\sim F11 \\sim F12 \\sim Cl5 \\sim Cl6
\\sim C46 \\sim P1 \\sim F1 \\sim F2 \\sim F3 \\sim F4 \\sim F5 \\sim F6 \\sim
Cl7 \\sim Cl8 \\sim C47: within 1.7A with sigma of 0.02 and sigma for terminal
atoms of 0.04
Uanis(P1) \\sim Ueq, Uanis(F1) \\sim Ueq, Uanis(F2) \\sim Ueq, Uanis(F4) \\sim
Ueq, Uanis(F5) \\sim Ueq, Uanis(F6) \\sim Ueq, Uanis(P2) \\sim Ueq, Uanis(F7)
\\sim Ueq, Uanis(F8) \\sim Ueq, Uanis(F9) \\sim Ueq, Uanis(F10) \\sim Ueq,
Uanis(F11) \\sim Ueq, Uanis(F12) \\sim Ueq, Uanis(Cl5) \\sim Ueq, Uanis(Cl6)
\\sim Ueq, Uanis(C46) \\sim Ueq, Uanis(Cl7) \\sim Ueq, Uanis(Cl8) \\sim Ueq,
Uanis(C47) \\sim Ueq, Uanis(F3) \\sim Ueq: with sigma of 0.01 and sigma for
terminal atoms of 0.02
3. Others
 Sof(P1)=Sof(F1)=Sof(F2)=Sof(F3)=Sof(F4)=Sof(F5)=Sof(F6)=Sof(Cl5)=Sof(Cl6)=
 Sof(C46)=Sof(H46A)=Sof(H46B)=1-FVAR(1)
 Sof(P2)=Sof(F7)=Sof(F8)=Sof(F9)=Sof(F10)=Sof(F11)=Sof(F12)=Sof(Cl7)=Sof(Cl8)=
 Sof(C47)=Sof(H47A)=Sof(H47B)=FVAR(1)
 Fixed Sof: Cl9(0.5) Cl10(0.5) C48(0.5) H48A(0.5) H48B(0.5)
4.a Secondary CH2 refined with riding coordinates:
 C48(H48A,H48B), C45(H45A,H45B), C44(H44A,H44B), C46(H46A,H46B), C47(H47A,H47B)
4.b Aromatic/amide H refined with riding coordinates:
 C1(H1), C2(H2), C4(H4), C9(H9), C11(H11), C16(H16), C18(H18), C19(H19),
 C23(H23), C24(H24), C25(H25), C26(H26), C31(H31), C32(H32), C33(H33), C39(H39),
  C40(H40), C41(H41), C42(H42)
4.c Idealised Me refined as rotating group:
 C7(H7A,H7B,H7C), C14(H14A,H14B,H14C), C21(H21A,H21B,H21C), C28(H28A,H28B,
 H28C), C37(H37A,H37B,H37C)
;
_shelx_shelxl_version_number 2014/7
_olex2_submission_special_instructions 'No special instructions were received'

loop_
_space_group_symop_operation_xyz
'x, y, z'
'-x, -y, -z'

loop_
_atom_site_label
_atom_site_type_symbol
_atom_site_fract_x
_atom_site_fract_y
_atom_site_fract_z
_atom_site_U_iso_or_equiv
_atom_site_adp_type
_atom_site_occupancy
_atom_site_site_symmetry_order
_atom_site_calc_flag
_atom_site_refinement_flags_posn
_atom_site_refinement_flags_adp
_atom_site_refinement_flags_occupancy
_atom_site_disorder_assembly
_atom_site_disorder_group
Ru1 Ru 0.27794(3) 0.71722(3) 0.74891(2) 0.02489(10) Uani 1 1 d . . . . .
O1 O -0.3287(3) 0.5226(3) 0.5473(2) 0.0489(8) Uani 1 1 d . . . . .
O2 O -0.3642(3) 0.5382(3) 0.6677(2) 0.0481(8) Uani 1 1 d . . . . .
O3 O 0.1325(3) 0.6697(4) 0.3618(2) 0.0540(9) Uani 1 1 d . . . . .
O4 O 0.3285(3) 0.6952(4) 0.37116(19) 0.0511(9) Uani 1 1 d . . . . .
O5 O 0.8463(3) 0.8608(3) 0.6246(2) 0.0487(8) Uani 1 1 d . . . . .
O6 O 0.9077(3) 0.8851(3) 0.7501(2) 0.0459(8) Uani 1 1 d . . . . .
N1 N 0.0917(3) 0.6683(3) 0.71577(19) 0.0276(6) Uani 1 1 d . . . . .
N2 N 0.2650(3) 0.7085(3) 0.63701(18) 0.0247(6) Uani 1 1 d . . . . .
N3 N 0.4580(3) 0.7591(3) 0.73608(18) 0.0273(6) Uani 1 1 d . . . . .
N4 N 0.3207(3) 0.8873(3) 0.80658(19) 0.0293(7) Uani 1 1 d . . . . .
N5 N 0.3509(3) 1.0257(3) 0.9159(2) 0.0370(8) Uani 1 1 d . . . . .
N6 N 0.2417(3) 0.5522(3) 0.74296(19) 0.0281(7) Uani 1 1 d . . . . .
N7 N 0.2178(3) 0.4236(3) 0.8016(2) 0.0368(8) Uani 1 1 d . . . . .
C1 C 0.0059(4) 0.6507(4) 0.7608(2) 0.0347(9) Uani 1 1 d . . . . .
H1 H 0.0316 0.6627 0.8133 0.042 Uiso 1 1 calc R . . . .
C2 C -0.1186(4) 0.6155(4) 0.7321(3) 0.0365(9) Uani 1 1 d . . . . .
H2 H -0.1745 0.6063 0.7652 0.044 Uiso 1 1 calc R . . . .
C3 C -0.1593(4) 0.5940(4) 0.6531(2) 0.0314(8) Uani 1 1 d . . . . .
C4 C -0.0714(4) 0.6130(3) 0.6067(2) 0.0298(8) Uani 1 1 d . . . . .
H4 H -0.0961 0.6002 0.5540 0.036 Uiso 1 1 calc R . . . .
C5 C 0.0532(3) 0.6511(3) 0.6385(2) 0.0273(7) Uani 1 1 d . . . . .
C6 C -0.2921(4) 0.5483(4) 0.6158(3) 0.0367(9) Uani 1 1 d . . . . .
C7 C -0.4971(4) 0.4881(6) 0.6369(4) 0.0588(15) Uani 1 1 d . . . . .
H7A H -0.5107 0.5236 0.6010 0.088 Uiso 1 1 calc GR . . . .
H7B H -0.5380 0.5003 0.6791 0.088 Uiso 1 1 calc GR . . . .
H7C H -0.5306 0.4072 0.6104 0.088 Uiso 1 1 calc GR . . . .
C8 C 0.1517(3) 0.6755(3) 0.5933(2) 0.0255(7) Uani 1 1 d . . . . .
C9 C 0.1398(4) 0.6689(3) 0.5159(2) 0.0305(8) Uani 1 1 d . . . . .
H9 H 0.0624 0.6464 0.4858 0.037 Uiso 1 1 calc R . . . .
C10 C 0.2453(4) 0.6963(3) 0.4835(2) 0.0301(8) Uani 1 1 d . . . . .
C11 C 0.3607(4) 0.7296(4) 0.5295(2) 0.0312(8) Uani 1 1 d . . . . .
H11 H 0.4317 0.7483 0.5085 0.037 Uiso 1 1 calc R . . . .
C12 C 0.3683(3) 0.7347(3) 0.6061(2) 0.0270(7) Uani 1 1 d . . . . .
C13 C 0.2307(5) 0.6874(4) 0.3999(3) 0.0414(10) Uani 1 1 d . . . . .
C14 C 0.3187(7) 0.6880(8) 0.2908(4) 0.091(3) Uani 1 1 d . . . . .
H14A H 0.2383 0.6269 0.2609 0.137 Uiso 1 1 calc GR . . . .
H14B H 0.3830 0.6729 0.2712 0.137 Uiso 1 1 calc GR . . . .
H14C H 0.3284 0.7593 0.2863 0.137 Uiso 1 1 calc GR . . . .
C15 C 0.4794(3) 0.7647(3) 0.6638(2) 0.0280(7) Uani 1 1 d . . . . .
C16 C 0.5977(4) 0.7949(3) 0.6480(2) 0.0305(8) Uani 1 1 d . . . . .
H16 H 0.6106 0.7984 0.5988 0.037 Uiso 1 1 calc R . . . .
C17 C 0.6962(4) 0.8195(4) 0.7048(2) 0.0326(8) Uani 1 1 d . . . . .
C18 C 0.6724(4) 0.8089(4) 0.7768(3) 0.0361(9) Uani 1 1 d . . . . .
H18 H 0.7361 0.8217 0.8155 0.043 Uiso 1 1 calc R . . . .
C19 C 0.5546(4) 0.7796(4) 0.7903(2) 0.0332(8) Uani 1 1 d . . . . .
H19 H 0.5403 0.7735 0.8388 0.040 Uiso 1 1 calc R . . . .
C20 C 0.8233(4) 0.8560(4) 0.6870(3) 0.0366(9) Uani 1 1 d . . . . .
C21 C 1.0355(4) 0.9267(5) 0.7426(4) 0.0555(14) Uani 1 1 d . . . . .
H21A H 1.0413 0.8721 0.6994 0.083 Uiso 1 1 calc GR . . . .
H21B H 1.0863 0.9371 0.7897 0.083 Uiso 1 1 calc GR . . . .
H21C H 1.0643 0.9988 0.7336 0.083 Uiso 1 1 calc GR . . . .
C22 C 0.2141(3) 0.4504(3) 0.6858(2) 0.0296(8) Uani 1 1 d . . . . .
C23 C 0.2060(4) 0.4239(4) 0.6060(2) 0.0318(8) Uani 1 1 d . . . . .
H23 H 0.2161 0.4781 0.5819 0.038 Uiso 1 1 calc R . . . .
C24 C 0.1827(4) 0.3146(4) 0.5635(3) 0.0398(10) Uani 1 1 d . . . . .
H24 H 0.1785 0.2950 0.5099 0.048 Uiso 1 1 calc R . . . .
C25 C 0.1652(5) 0.2319(4) 0.6003(3) 0.0454(11) Uani 1 1 d . . . . .
H25 H 0.1476 0.1582 0.5702 0.055 Uiso 1 1 calc R . . . .
C26 C 0.1736(4) 0.2577(4) 0.6799(3) 0.0424(10) Uani 1 1 d . . . . .
H26 H 0.1632 0.2035 0.7040 0.051 Uiso 1 1 calc R . . . .
C27 C 0.1983(4) 0.3681(4) 0.7219(3) 0.0348(9) Uani 1 1 d . . . . .
C28 C 0.2149(5) 0.3713(5) 0.8619(3) 0.0483(12) Uani 1 1 d . . . . .
H28A H 0.1567 0.3799 0.8926 0.072 Uiso 1 1 calc GR . . . .
H28B H 0.2967 0.4085 0.8949 0.072 Uiso 1 1 calc GR . . . .
H28C H 0.1893 0.2912 0.8377 0.072 Uiso 1 1 calc GR . . . .
C29 C 0.2445(4) 0.5333(4) 0.8120(2) 0.0313(8) Uani 1 1 d . . . . .
C30 C 0.2744(4) 0.6308(4) 0.8820(2) 0.0329(8) Uani 1 1 d . . . . .
C31 C 0.2914(4) 0.6393(4) 0.9610(3) 0.0411(10) Uani 1 1 d . . . . .
H31 H 0.2845 0.5769 0.9751 0.049 Uiso 1 1 calc R . . . .
C32 C 0.3186(4) 0.7419(5) 1.0175(3) 0.0451(11) Uani 1 1 d . . . . .
H32 H 0.3294 0.7476 1.0698 0.054 Uiso 1 1 calc R . . . .
C33 C 0.3301(4) 0.8362(4) 0.9982(2) 0.0409(10) Uani 1 1 d . . . . .
H33 H 0.3469 0.9039 1.0371 0.049 Uiso 1 1 calc R . . . .
C34 C 0.3162(4) 0.8290(4) 0.9194(2) 0.0326(8) Uani 1 1 d . . . . .
C35 C 0.2903(3) 0.7266(4) 0.8612(2) 0.0295(8) Uani 1 1 d . . . . .
C36 C 0.3289(4) 0.9154(4) 0.8847(2) 0.0316(8) Uani 1 1 d . . . . .
C37 C 0.3575(5) 1.0860(5) 0.9974(3) 0.0481(12) Uani 1 1 d . . . . .
H37A H 0.2854 1.0397 1.0141 0.072 Uiso 1 1 calc GR . . . .
H37B H 0.3596 1.1580 1.0015 0.072 Uiso 1 1 calc GR . . . .
H37C H 0.4318 1.0995 1.0299 0.072 Uiso 1 1 calc GR . . . .
C38 C 0.3586(4) 1.0712(4) 0.8557(3) 0.0363(9) Uani 1 1 d . . . . .
C39 C 0.3815(5) 1.1794(4) 0.8561(3) 0.0468(11) Uani 1 1 d . . . . .
H39 H 0.3949 1.2375 0.9019 0.056 Uiso 1 1 calc R . . . .
C40 C 0.3832(5) 1.1960(4) 0.7846(3) 0.0487(12) Uani 1 1 d . . . . .
H40 H 0.3979 1.2673 0.7822 0.058 Uiso 1 1 calc R . . . .
C41 C 0.3636(5) 1.1092(4) 0.7159(3) 0.0453(11) Uani 1 1 d . . . . .
H41 H 0.3655 1.1242 0.6690 0.054 Uiso 1 1 calc R . . . .
C42 C 0.3413(4) 1.0013(4) 0.7160(3) 0.0364(9) Uani 1 1 d . . . . .
H42 H 0.3279 0.9435 0.6702 0.044 Uiso 1 1 calc R . . . .
C43 C 0.3396(4) 0.9827(4) 0.7875(2) 0.0325(8) Uani 1 1 d . . . . .
P1 P 0.9407(5) 0.8238(5) 0.9841(3) 0.0820(15) Uani 0.474(4) 1 d . U P A 2
F1 F 1.0444(15) 0.9499(15) 1.0557(8) 0.153(5) Uani 0.474(4) 1 d . U P A 2
F2 F 1.0425(18) 0.8843(19) 0.9279(11) 0.151(7) Uani 0.474(4) 1 d . U P A 2
F3 F 0.8802(10) 0.8885(12) 0.9521(7) 0.115(4) Uani 0.474(4) 1 d . U P A 2
F4 F 0.8226(17) 0.7669(15) 1.0186(8) 0.161(6) Uani 0.474(4) 1 d . U P A 2
F5 F 0.9928(15) 0.7608(14) 1.0154(11) 0.159(5) Uani 0.474(4) 1 d . U P A 2
F6 F 0.8739(12) 0.7220(12) 0.9087(6) 0.140(5) Uani 0.474(4) 1 d . U P A 2
P2 P 0.6127(3) 0.5597(3) 0.90456(19) 0.0438(7) Uani 0.526(4) 1 d . U P A 1
F7 F 0.6872(8) 0.6534(10) 0.8686(6) 0.125(4) Uani 0.526(4) 1 d . U P A 1
F8 F 0.5454(12) 0.6248(10) 0.9393(8) 0.143(4) Uani 0.526(4) 1 d . U P A 1
F9 F 0.5064(10) 0.4892(10) 0.8271(6) 0.098(3) Uani 0.526(4) 1 d . U P A 1
F10 F 0.5361(10) 0.4622(8) 0.9389(6) 0.113(3) Uani 0.526(4) 1 d . U P A 1
F11 F 0.6713(15) 0.4591(12) 0.8828(7) 0.090(3) Uani 0.526(4) 1 d . U P A 1
F12 F 0.7176(8) 0.6234(9) 0.9804(5) 0.113(4) Uani 0.526(4) 1 d . U P A 1
Cl9 Cl 0.9502(3) 0.4377(3) 0.8799(3) 0.0827(11) Uani 0.5 1 d . . P B -1
Cl10 Cl 1.0294(4) 0.5293(6) 1.0509(3) 0.1072(17) Uani 0.5 1 d . . P B -1
C48 C 0.9817(14) 0.5511(14) 0.9706(10) 0.075(4) Uani 0.5 1 d . . P B -1
H48A H 1.0455 0.6232 0.9684 0.089 Uiso 0.5 1 calc R . P B -1
H48B H 0.9063 0.5582 0.9752 0.089 Uiso 0.5 1 calc R . P B -1
Cl3 Cl 0.64981(14) 1.06883(13) 0.79033(9) 0.0636(4) Uani 1 1 d . . . . .
Cl4 Cl 0.89623(19) 1.1462(2) 0.75492(12) 0.0935(6) Uani 1 1 d . . . . .
C45 C 0.8100(6) 1.1223(6) 0.8270(4) 0.0655(16) Uani 1 1 d . . . . .
H45A H 0.8407 1.1938 0.8700 0.079 Uiso 1 1 calc R . . . .
H45B H 0.8217 1.0679 0.8469 0.079 Uiso 1 1 calc R . . . .
Cl1 Cl 0.11535(17) 0.92931(13) 0.54077(9) 0.0695(4) Uani 1 1 d . . . . .
Cl2 Cl 0.3300(2) 0.9894(2) 0.46724(19) 0.1134(8) Uani 1 1 d . . . . .
C44 C 0.1672(7) 0.9374(6) 0.4547(4) 0.0741(18) Uani 1 1 d . . . . .
H44A H 0.1448 0.9876 0.4359 0.089 Uiso 1 1 calc R . . . .
H44B H 0.1249 0.8616 0.4153 0.089 Uiso 1 1 calc R . . . .
Cl5 Cl 0.5331(5) 0.5647(6) 0.8600(5) 0.105(2) Uani 0.474(4) 1 d . U P A 2
Cl6 Cl 0.6838(13) 0.4694(15) 0.8555(9) 0.194(5) Uani 0.474(4) 1 d . U P A 2
C46 C 0.618(2) 0.524(2) 0.9105(14) 0.091(6) Uani 0.474(4) 1 d . U P A 2
H46A H 0.6805 0.5899 0.9532 0.109 Uiso 0.474(4) 1 calc R . P A 2
H46B H 0.5637 0.4683 0.9325 0.109 Uiso 0.474(4) 1 calc R . P A 2
Cl7 Cl 0.9262(7) 0.8786(6) 1.0780(4) 0.143(2) Uani 0.526(4) 1 d . U P A 1
Cl8 Cl 1.0470(7) 0.8292(7) 0.9574(5) 0.148(3) Uani 0.526(4) 1 d . U P A 1
C47 C 0.9623(18) 0.8822(17) 0.9851(10) 0.072(4) Uani 0.526(4) 1 d . U P A 1
H47A H 0.8845 0.8422 0.9464 0.087 Uiso 0.526(4) 1 calc R . P A 1
H47B H 1.0025 0.9616 0.9871 0.087 Uiso 0.526(4) 1 calc R . P A 1

loop_
_atom_site_aniso_label
_atom_site_aniso_U_11
_atom_site_aniso_U_22
_atom_site_aniso_U_33
_atom_site_aniso_U_23
_atom_site_aniso_U_13
_atom_site_aniso_U_12
Ru1 0.02259(15) 0.03079(17) 0.02233(16) 0.00799(12) 0.00490(11) 0.01401(12)
O1 0.0288(15) 0.070(2) 0.0441(19) 0.0210(17) 0.0036(13) 0.0197(16)
O2 0.0253(14) 0.073(2) 0.0456(19) 0.0170(17) 0.0104(13) 0.0246(16)
O3 0.0466(19) 0.082(3) 0.0354(18) 0.0262(18) 0.0064(15) 0.0287(19)
O4 0.0447(18) 0.077(3) 0.0333(17) 0.0237(17) 0.0129(14) 0.0260(18)
O5 0.0345(16) 0.068(2) 0.0420(18) 0.0148(17) 0.0157(14) 0.0238(16)
O6 0.0240(14) 0.062(2) 0.0499(19) 0.0189(17) 0.0067(13) 0.0187(14)
N1 0.0250(15) 0.0317(17) 0.0259(15) 0.0084(13) 0.0044(12) 0.0140(13)
N2 0.0242(14) 0.0253(15) 0.0264(15) 0.0094(13) 0.0056(12) 0.0126(12)
N3 0.0244(14) 0.0331(17) 0.0252(15) 0.0077(13) 0.0050(12) 0.0155(13)
N4 0.0257(15) 0.0340(17) 0.0253(16) 0.0046(13) 0.0036(12) 0.0149(14)
N5 0.0326(17) 0.040(2) 0.0335(18) 0.0025(16) 0.0060(14) 0.0187(16)
N6 0.0267(15) 0.0312(17) 0.0291(16) 0.0127(14) 0.0073(13) 0.0143(13)
N7 0.0400(19) 0.046(2) 0.0375(19) 0.0234(17) 0.0135(16) 0.0251(17)
C1 0.0285(19) 0.049(2) 0.0281(19) 0.0123(18) 0.0094(16) 0.0195(18)
C2 0.032(2) 0.048(2) 0.033(2) 0.0149(19) 0.0112(17) 0.0211(19)
C3 0.0236(17) 0.037(2) 0.034(2) 0.0102(17) 0.0066(15) 0.0163(16)
C4 0.0263(18) 0.034(2) 0.0291(19) 0.0095(16) 0.0027(15) 0.0149(16)
C5 0.0219(16) 0.0307(19) 0.0283(18) 0.0071(15) 0.0021(14) 0.0137(15)
C6 0.0285(19) 0.044(2) 0.040(2) 0.0128(19) 0.0070(17) 0.0201(18)
C7 0.026(2) 0.084(4) 0.066(4) 0.024(3) 0.013(2) 0.025(2)
C8 0.0231(16) 0.0260(17) 0.0256(18) 0.0067(15) 0.0020(14) 0.0115(14)
C9 0.0303(18) 0.034(2) 0.0254(18) 0.0080(16) 0.0023(15) 0.0149(16)
C10 0.0341(19) 0.0303(19) 0.0227(18) 0.0076(15) 0.0033(15) 0.0137(16)
C11 0.0295(18) 0.035(2) 0.032(2) 0.0150(17) 0.0122(16) 0.0150(16)
C12 0.0264(17) 0.0278(18) 0.0263(18) 0.0065(15) 0.0058(14) 0.0138(15)
C13 0.047(2) 0.044(3) 0.031(2) 0.0171(19) 0.0077(19) 0.017(2)
C14 0.082(5) 0.133(7) 0.058(4) 0.046(5) 0.032(4) 0.040(5)
C15 0.0268(17) 0.0296(19) 0.0248(18) 0.0070(15) 0.0066(14) 0.0120(15)
C16 0.0291(18) 0.033(2) 0.0284(19) 0.0080(16) 0.0074(15) 0.0147(16)
C17 0.0267(18) 0.036(2) 0.034(2) 0.0090(17) 0.0068(16) 0.0159(17)
C18 0.0272(19) 0.044(2) 0.035(2) 0.0115(19) 0.0023(16) 0.0168(18)
C19 0.0285(19) 0.045(2) 0.0249(18) 0.0107(17) 0.0030(15) 0.0170(17)
C20 0.0290(19) 0.040(2) 0.042(2) 0.0103(19) 0.0084(17) 0.0187(18)
C21 0.025(2) 0.066(3) 0.067(3) 0.016(3) 0.009(2) 0.018(2)
C22 0.0230(17) 0.033(2) 0.034(2) 0.0112(17) 0.0064(15) 0.0145(15)
C23 0.0291(18) 0.033(2) 0.034(2) 0.0098(17) 0.0035(16) 0.0168(16)
C24 0.042(2) 0.039(2) 0.036(2) 0.0055(19) 0.0040(18) 0.021(2)
C25 0.050(3) 0.035(2) 0.051(3) 0.008(2) 0.006(2) 0.024(2)
C26 0.044(2) 0.036(2) 0.054(3) 0.018(2) 0.009(2) 0.023(2)
C27 0.0303(19) 0.039(2) 0.041(2) 0.0152(19) 0.0078(17) 0.0200(18)
C28 0.061(3) 0.053(3) 0.050(3) 0.032(2) 0.018(2) 0.033(3)
C29 0.0318(19) 0.038(2) 0.032(2) 0.0172(17) 0.0095(16) 0.0189(17)
C30 0.0284(18) 0.045(2) 0.030(2) 0.0184(18) 0.0096(15) 0.0174(17)
C31 0.043(2) 0.055(3) 0.030(2) 0.020(2) 0.0093(18) 0.023(2)
C32 0.041(2) 0.069(3) 0.028(2) 0.021(2) 0.0101(18) 0.025(2)
C33 0.037(2) 0.053(3) 0.025(2) 0.0051(19) 0.0069(17) 0.020(2)
C34 0.0251(17) 0.041(2) 0.0267(19) 0.0066(17) 0.0047(15) 0.0145(17)
C35 0.0238(17) 0.042(2) 0.0243(18) 0.0110(16) 0.0062(14) 0.0169(16)
C36 0.0249(17) 0.036(2) 0.0285(19) 0.0018(16) 0.0021(15) 0.0149(16)
C37 0.046(3) 0.051(3) 0.035(2) -0.005(2) 0.008(2) 0.024(2)
C38 0.0254(18) 0.036(2) 0.039(2) 0.0019(18) 0.0016(16) 0.0143(17)
C39 0.043(2) 0.036(2) 0.052(3) 0.001(2) 0.001(2) 0.021(2)
C40 0.047(3) 0.035(2) 0.060(3) 0.011(2) 0.001(2) 0.020(2)
C41 0.046(3) 0.039(2) 0.051(3) 0.016(2) 0.003(2) 0.021(2)
C42 0.036(2) 0.035(2) 0.035(2) 0.0067(18) 0.0021(17) 0.0174(18)
C43 0.0261(18) 0.034(2) 0.035(2) 0.0066(17) 0.0019(16) 0.0154(16)
P1 0.082(3) 0.094(4) 0.067(3) 0.021(3) 0.002(2) 0.044(3)
F1 0.143(10) 0.189(12) 0.091(8) -0.001(8) -0.002(7) 0.078(9)
F2 0.108(9) 0.194(14) 0.137(11) 0.033(9) 0.035(8) 0.071(9)
F3 0.089(6) 0.183(10) 0.113(7) 0.067(7) 0.018(5) 0.088(7)
F4 0.197(12) 0.173(11) 0.100(8) 0.053(8) 0.062(8) 0.067(9)
F5 0.143(10) 0.149(10) 0.181(11) 0.038(9) -0.008(9) 0.081(8)
F6 0.127(9) 0.139(9) 0.076(6) 0.002(6) 0.026(6) 0.014(7)
P2 0.0507(14) 0.0550(17) 0.0419(13) 0.0225(12) 0.0143(11) 0.0346(13)
F7 0.083(6) 0.154(8) 0.107(6) 0.098(6) -0.008(5) 0.001(5)
F8 0.157(9) 0.115(7) 0.171(10) -0.001(6) 0.033(7) 0.106(7)
F9 0.100(6) 0.092(6) 0.073(6) 0.029(5) -0.016(5) 0.025(6)
F10 0.121(7) 0.097(6) 0.104(6) 0.066(5) 0.015(5) 0.019(5)
F11 0.124(8) 0.121(6) 0.094(6) 0.075(5) 0.043(5) 0.092(6)
F12 0.087(6) 0.141(8) 0.069(5) 0.060(5) -0.016(4) 0.008(5)
Cl9 0.0533(17) 0.077(2) 0.107(3) 0.017(2) 0.0142(18) 0.0297(16)
Cl10 0.060(2) 0.145(5) 0.100(4) 0.064(4) 0.018(2) 0.021(3)
C48 0.056(8) 0.056(8) 0.100(12) 0.013(8) 0.020(7) 0.023(7)
Cl3 0.0567(8) 0.0615(8) 0.0624(9) 0.0071(7) 0.0088(7) 0.0276(7)
Cl4 0.0746(11) 0.1152(16) 0.0778(12) 0.0317(11) 0.0363(10) 0.0311(11)
C45 0.056(3) 0.066(4) 0.057(3) 0.014(3) 0.013(3) 0.019(3)
Cl1 0.0929(12) 0.0506(8) 0.0545(8) 0.0133(7) -0.0017(8) 0.0298(8)
Cl2 0.0816(14) 0.1031(17) 0.168(3) 0.0741(18) 0.0289(15) 0.0376(12)
C44 0.086(5) 0.070(4) 0.070(4) 0.026(3) 0.003(4) 0.041(4)
Cl5 0.081(3) 0.127(5) 0.147(6) 0.081(4) 0.028(3) 0.063(3)
Cl6 0.138(6) 0.288(11) 0.220(11) 0.148(8) 0.087(7) 0.111(7)
C46 0.081(8) 0.108(8) 0.090(8) 0.045(7) 0.019(6) 0.043(6)
Cl7 0.165(6) 0.148(5) 0.122(4) 0.049(4) 0.047(4) 0.075(5)
Cl8 0.103(4) 0.153(6) 0.151(6) -0.009(5) 0.051(4) 0.059(4)
C47 0.080(7) 0.086(7) 0.060(6) 0.034(6) 0.008(5) 0.042(6)

loop_
_atom_type_symbol
_atom_type_description
_atom_type_scat_dispersion_real
_atom_type_scat_dispersion_imag
_atom_type_scat_source
C C 0.0033 0.0016 'International Tables Vol C Tables 4.2.6.8 and 6.1.1.4'
H H 0.0000 0.0000 'International Tables Vol C Tables 4.2.6.8 and 6.1.1.4'
Cl Cl 0.1484 0.1585 'International Tables Vol C Tables 4.2.6.8 and 6.1.1.4'
F F 0.0171 0.0103 'International Tables Vol C Tables 4.2.6.8 and 6.1.1.4'
N N 0.0061 0.0033 'International Tables Vol C Tables 4.2.6.8 and 6.1.1.4'
O O 0.0106 0.0060 'International Tables Vol C Tables 4.2.6.8 and 6.1.1.4'
P P 0.1023 0.0942 'International Tables Vol C Tables 4.2.6.8 and 6.1.1.4'
Ru Ru -1.2594 0.8363 'International Tables Vol C Tables 4.2.6.8 and 6.1.1.4'

loop_
_geom_angle_atom_site_label_1
_geom_angle_atom_site_label_2
_geom_angle_atom_site_label_3
_geom_angle
N1 Ru1 N3 157.25(13)
N1 Ru1 N4 92.25(13)
N1 Ru1 N6 92.69(13)
N2 Ru1 N1 79.01(12)
N2 Ru1 N3 78.26(12)
N2 Ru1 N4 102.65(13)
N2 Ru1 N6 102.89(12)
N2 Ru1 C35 179.62(14)
N3 Ru1 N4 93.82(13)
N3 Ru1 N6 91.22(13)
N6 Ru1 N4 154.46(13)
C35 Ru1 N1 100.74(14)
C35 Ru1 N3 101.99(14)
C35 Ru1 N4 77.07(15)
C35 Ru1 N6 77.40(15)
C6 O2 C7 116.3(4)
C13 O4 C14 116.0(5)
C20 O6 C21 116.9(4)
C1 N1 Ru1 127.3(3)
C1 N1 C5 118.4(3)
C5 N1 Ru1 114.3(2)
C8 N2 Ru1 118.8(2)
C12 N2 Ru1 119.9(2)
C12 N2 C8 121.3(3)
C15 N3 Ru1 115.1(2)
C19 N3 Ru1 126.9(3)
C19 N3 C15 118.0(3)
C36 N4 Ru1 115.0(3)
C36 N4 C43 107.2(3)
C43 N4 Ru1 137.8(3)
C36 N5 C37 127.0(4)
C36 N5 C38 107.9(3)
C38 N5 C37 124.9(4)
C22 N6 Ru1 137.4(3)
C29 N6 Ru1 115.7(3)
C29 N6 C22 106.9(3)
C27 N7 C28 125.0(4)
C29 N7 C27 107.7(3)
C29 N7 C28 127.3(4)
N1 C1 H1 118.7
N1 C1 C2 122.7(4)
C2 C1 H1 118.7
C1 C2 H2 120.4
C1 C2 C3 119.3(4)
C3 C2 H2 120.4
C2 C3 C6 123.3(4)
C4 C3 C2 118.2(4)
C4 C3 C6 118.4(4)
C3 C4 H4 119.8
C3 C4 C5 120.4(4)
C5 C4 H4 119.8
N1 C5 C4 120.9(3)
N1 C5 C8 115.7(3)
C4 C5 C8 123.4(3)
O1 C6 O2 124.8(4)
O1 C6 C3 123.6(4)
O2 C6 C3 111.6(4)
O2 C7 H7A 109.5
O2 C7 H7B 109.5
O2 C7 H7C 109.5
H7A C7 H7B 109.5
H7A C7 H7C 109.5
H7B C7 H7C 109.5
N2 C8 C5 112.1(3)
N2 C8 C9 120.2(3)
C9 C8 C5 127.7(3)
C8 C9 H9 120.5
C8 C9 C10 119.1(4)
C10 C9 H9 120.5
C9 C10 C11 119.7(4)
C9 C10 C13 118.4(4)
C11 C10 C13 121.8(4)
C10 C11 H11 120.3
C12 C11 C10 119.3(4)
C12 C11 H11 120.3
N2 C12 C11 120.4(3)
N2 C12 C15 111.6(3)
C11 C12 C15 128.0(3)
O3 C13 O4 124.2(4)
O3 C13 C10 121.7(4)
O4 C13 C10 114.1(4)
O4 C14 H14A 109.5
O4 C14 H14B 109.5
O4 C14 H14C 109.5
H14A C14 H14B 109.5
H14A C14 H14C 109.5
H14B C14 H14C 109.5
N3 C15 C12 115.1(3)
N3 C15 C16 120.9(3)
C16 C15 C12 124.0(4)
C15 C16 H16 119.8
C17 C16 C15 120.4(4)
C17 C16 H16 119.8
C16 C17 C18 118.2(4)
C16 C17 C20 119.1(4)
C18 C17 C20 122.6(4)
C17 C18 H18 120.2
C19 C18 C17 119.6(4)
C19 C18 H18 120.2
N3 C19 C18 122.8(4)
N3 C19 H19 118.6
C18 C19 H19 118.6
O5 C20 O6 124.7(4)
O5 C20 C17 124.5(4)
O6 C20 C17 110.7(4)
O6 C21 H21A 109.5
O6 C21 H21B 109.5
O6 C21 H21C 109.5
H21A C21 H21B 109.5
H21A C21 H21C 109.5
H21B C21 H21C 109.5
N6 C22 C23 130.8(4)
N6 C22 C27 108.3(4)
C23 C22 C27 120.8(4)
C22 C23 H23 121.1
C24 C23 C22 117.9(4)
C24 C23 H23 121.1
C23 C24 H24 119.6
C23 C24 C25 120.7(4)
C25 C24 H24 119.6
C24 C25 H25 119.1
C26 C25 C24 121.8(4)
C26 C25 H25 119.1
C25 C26 H26 121.6
C25 C26 C27 116.8(4)
C27 C26 H26 121.6
N7 C27 C22 106.1(4)
C26 C27 N7 131.9(4)
C26 C27 C22 122.0(4)
N7 C28 H28A 109.5
N7 C28 H28B 109.5
N7 C28 H28C 109.5
H28A C28 H28B 109.5
H28A C28 H28C 109.5
H28B C28 H28C 109.5
N6 C29 C30 116.8(4)
N7 C29 N6 111.0(4)
N7 C29 C30 132.2(4)
C31 C30 C29 129.8(4)
C35 C30 C29 110.0(3)
C35 C30 C31 120.2(4)
C30 C31 H31 120.5
C32 C31 C30 119.0(4)
C32 C31 H31 120.5
C31 C32 H32 119.1
C33 C32 C31 121.7(4)
C33 C32 H32 119.1
C32 C33 H33 120.3
C32 C33 C34 119.5(4)
C34 C33 H33 120.3
C33 C34 C36 130.1(4)
C35 C34 C33 119.9(4)
C35 C34 C36 110.0(3)
C30 C35 Ru1 120.0(3)
C34 C35 Ru1 120.3(3)
C34 C35 C30 119.6(4)
N4 C36 N5 110.2(4)
N4 C36 C34 117.5(4)
N5 C36 C34 132.3(4)
N5 C37 H37A 109.5
N5 C37 H37B 109.5
N5 C37 H37C 109.5
H37A C37 H37B 109.5
H37A C37 H37C 109.5
H37B C37 H37C 109.5
N5 C38 C43 106.0(4)
C39 C38 N5 131.1(4)
C39 C38 C43 122.9(5)
C38 C39 H39 122.0
C40 C39 C38 116.0(4)
C40 C39 H39 122.0
C39 C40 H40 118.9
C39 C40 C41 122.2(5)
C41 C40 H40 118.9
C40 C41 H41 119.3
C42 C41 C40 121.3(5)
C42 C41 H41 119.3
C41 C42 H42 121.3
C41 C42 C43 117.4(4)
C43 C42 H42 121.3
N4 C43 C38 108.7(4)
N4 C43 C42 131.2(4)
C42 C43 C38 120.1(4)
F1 P1 F2 81.5(10)
F3 P1 F1 90.2(8)
F3 P1 F2 77.7(9)
F3 P1 F4 89.9(9)
F4 P1 F1 106.7(9)
F4 P1 F2 165.3(10)
F5 P1 F1 90.5(9)
F5 P1 F2 104.7(11)
F5 P1 F3 177.6(10)
F5 P1 F4 87.6(11)
F5 P1 F6 90.6(10)
F6 P1 F1 165.5(9)
F6 P1 F2 84.2(9)
F6 P1 F3 89.3(8)
F6 P1 F4 87.8(8)
F7 P2 F9 90.9(5)
F7 P2 F10 178.5(6)
F7 P2 F11 106.1(7)
F7 P2 F12 90.8(5)
F8 P2 F7 91.0(8)
F8 P2 F9 91.4(7)
F8 P2 F10 89.9(7)
F8 P2 F11 162.4(7)
F8 P2 F12 90.8(7)
F9 P2 F11 92.0(7)
F10 P2 F9 87.9(6)
F10 P2 F11 73.0(7)
F12 P2 F9 177.1(7)
F12 P2 F10 90.3(5)
F12 P2 F11 85.3(7)
Cl9 C48 H48A 108.7
Cl9 C48 H48B 108.7
Cl10 C48 Cl9 114.0(11)
Cl10 C48 H48A 108.7
Cl10 C48 H48B 108.7
H48A C48 H48B 107.6
Cl3 C45 H45A 109.3
Cl3 C45 H45B 109.3
Cl4 C45 Cl3 111.5(4)
Cl4 C45 H45A 109.3
Cl4 C45 H45B 109.3
H45A C45 H45B 108.0
Cl1 C44 Cl2 112.7(4)
Cl1 C44 H44A 109.1
Cl1 C44 H44B 109.1
Cl2 C44 H44A 109.1
Cl2 C44 H44B 109.1
H44A C44 H44B 107.8
Cl5 C46 H46A 109.7
Cl5 C46 H46B 109.7
Cl6 C46 Cl5 110.1(15)
Cl6 C46 H46A 109.7
Cl6 C46 H46B 109.7
H46A C46 H46B 108.2
Cl7 C47 H47A 108.3
Cl7 C47 H47B 108.3
Cl8 C47 Cl7 115.9(11)
Cl8 C47 H47A 108.3
Cl8 C47 H47B 108.3
H47A C47 H47B 107.4

loop_
_geom_bond_atom_site_label_1
_geom_bond_atom_site_label_2
_geom_bond_distance
Ru1 N1 2.053(3)
Ru1 N2 2.000(3)
Ru1 N3 2.058(3)
Ru1 N4 2.088(3)
Ru1 N6 2.079(3)
Ru1 C35 2.006(4)
O1 C6 1.194(5)
O2 C6 1.329(5)
O2 C7 1.448(5)
O3 C13 1.227(6)
O4 C13 1.307(6)
O4 C14 1.433(7)
O5 C20 1.203(6)
O6 C20 1.329(5)
O6 C21 1.436(5)
N1 C1 1.353(5)
N1 C5 1.373(5)
N2 C8 1.359(5)
N2 C12 1.358(5)
N3 C15 1.376(5)
N3 C19 1.354(5)
N4 C36 1.355(5)
N4 C43 1.373(5)
N5 C36 1.358(5)
N5 C37 1.469(5)
N5 C38 1.390(6)
N6 C22 1.381(5)
N6 C29 1.352(5)
N7 C27 1.393(6)
N7 C28 1.459(5)
N7 C29 1.349(5)
C1 H1 0.9300
C1 C2 1.385(6)
C2 H2 0.9300
C2 C3 1.395(6)
C3 C4 1.389(5)
C3 C6 1.484(5)
C4 H4 0.9300
C4 C5 1.389(5)
C5 C8 1.472(5)
C7 H7A 0.9600
C7 H7B 0.9600
C7 H7C 0.9600
C8 C9 1.381(5)
C9 H9 0.9300
C9 C10 1.395(6)
C10 C11 1.397(6)
C10 C13 1.486(6)
C11 H11 0.9300
C11 C12 1.371(5)
C12 C15 1.477(5)
C14 H14A 0.9600
C14 H14B 0.9600
C14 H14C 0.9600
C15 C16 1.390(5)
C16 H16 0.9300
C16 C17 1.379(6)
C17 C18 1.396(6)
C17 C20 1.493(5)
C18 H18 0.9300
C18 C19 1.370(6)
C19 H19 0.9300
C21 H21A 0.9600
C21 H21B 0.9600
C21 H21C 0.9600
C22 C23 1.384(6)
C22 C27 1.405(6)
C23 H23 0.9300
C23 C24 1.379(6)
C24 H24 0.9300
C24 C25 1.415(7)
C25 H25 0.9300
C25 C26 1.380(7)
C26 H26 0.9300
C26 C27 1.384(6)
C28 H28A 0.9600
C28 H28B 0.9600
C28 H28C 0.9600
C29 C30 1.462(6)
C30 C31 1.405(6)
C30 C35 1.402(6)
C31 H31 0.9300
C31 C32 1.384(7)
C32 H32 0.9300
C32 C33 1.382(7)
C33 H33 0.9300
C33 C34 1.405(6)
C34 C35 1.400(6)
C34 C36 1.444(6)
C37 H37A 0.9600
C37 H37B 0.9600
C37 H37C 0.9600
C38 C39 1.384(7)
C38 C43 1.404(6)
C39 H39 0.9300
C39 C40 1.382(8)
C40 H40 0.9300
C40 C41 1.395(7)
C41 H41 0.9300
C41 C42 1.385(6)
C42 H42 0.9300
C42 C43 1.392(6)
P1 F1 1.714(16)
P1 F2 1.73(2)
P1 F3 1.566(12)
P1 F4 1.577(16)
P1 F5 1.472(16)
P1 F6 1.522(13)
P2 F7 1.557(9)
P2 F8 1.507(9)
P2 F9 1.586(10)
P2 F10 1.581(9)
P2 F11 1.780(11)
P2 F12 1.559(8)
Cl9 C48 1.818(16)
Cl10 C48 1.681(17)
C48 H48A 0.9700
C48 H48B 0.9700
Cl3 C45 1.758(6)
Cl4 C45 1.748(6)
C45 H45A 0.9700
C45 H45B 0.9700
Cl1 C44 1.743(8)
Cl2 C44 1.761(8)
C44 H44A 0.9700
C44 H44B 0.9700
Cl5 C46 1.70(2)
Cl6 C46 1.56(3)
C46 H46A 0.9700
C46 H46B 0.9700
Cl7 C47 1.786(19)
Cl8 C47 1.54(2)
C47 H47A 0.9700
C47 H47B 0.9700

loop_
_geom_torsion_atom_site_label_1
_geom_torsion_atom_site_label_2
_geom_torsion_atom_site_label_3
_geom_torsion_atom_site_label_4
_geom_torsion
Ru1 N1 C1 C2 -178.7(3)
Ru1 N1 C5 C4 177.2(3)
Ru1 N1 C5 C8 -2.8(4)
Ru1 N2 C8 C5 0.2(4)
Ru1 N2 C8 C9 179.8(3)
Ru1 N2 C12 C11 -179.6(3)
Ru1 N2 C12 C15 1.3(4)
Ru1 N3 C15 C12 -2.7(4)
Ru1 N3 C15 C16 178.4(3)
Ru1 N3 C19 C18 -178.9(3)
Ru1 N4 C36 N5 -177.1(2)
Ru1 N4 C36 C34 4.2(4)
Ru1 N4 C43 C38 176.5(3)
Ru1 N4 C43 C42 -3.0(7)
Ru1 N6 C22 C23 3.6(7)
Ru1 N6 C22 C27 -179.2(3)
Ru1 N6 C29 N7 178.9(3)
Ru1 N6 C29 C30 -1.0(4)
N1 C1 C2 C3 1.8(7)
N1 C5 C8 N2 1.8(5)
N1 C5 C8 C9 -177.9(4)
N2 C8 C9 C10 0.1(6)
N2 C12 C15 N3 1.0(5)
N2 C12 C15 C16 179.8(4)
N3 C15 C16 C17 0.1(6)
N5 C38 C39 C40 179.8(4)
N5 C38 C43 N4 0.2(4)
N5 C38 C43 C42 179.8(4)
N6 C22 C23 C24 176.6(4)
N6 C22 C27 N7 -0.2(4)
N6 C22 C27 C26 -177.9(4)
N6 C29 C30 C31 -175.7(4)
N6 C29 C30 C35 2.2(5)
N7 C29 C30 C31 4.3(8)
N7 C29 C30 C35 -177.7(4)
C1 N1 C5 C4 -1.9(6)
C1 N1 C5 C8 178.0(4)
C1 C2 C3 C4 -2.3(6)
C1 C2 C3 C6 175.6(4)
C2 C3 C4 C5 0.8(6)
C2 C3 C6 O1 -174.9(5)
C2 C3 C6 O2 4.1(6)
C3 C4 C5 N1 1.4(6)
C3 C4 C5 C8 -178.5(4)
C4 C3 C6 O1 3.1(7)
C4 C3 C6 O2 -177.9(4)
C4 C5 C8 N2 -178.3(4)
C4 C5 C8 C9 2.1(6)
C5 N1 C1 C2 0.3(6)
C5 C8 C9 C10 179.7(4)
C6 C3 C4 C5 -177.3(4)
C7 O2 C6 O1 2.4(7)
C7 O2 C6 C3 -176.5(4)
C8 N2 C12 C11 0.8(6)
C8 N2 C12 C15 -178.3(3)
C8 C9 C10 C11 0.1(6)
C8 C9 C10 C13 179.3(4)
C9 C10 C11 C12 0.1(6)
C9 C10 C13 O3 8.4(7)
C9 C10 C13 O4 -168.8(4)
C10 C11 C12 N2 -0.6(6)
C10 C11 C12 C15 178.4(4)
C11 C10 C13 O3 -172.4(5)
C11 C10 C13 O4 10.4(6)
C11 C12 C15 N3 -178.0(4)
C11 C12 C15 C16 0.8(7)
C12 N2 C8 C5 179.8(3)
C12 N2 C8 C9 -0.5(5)
C12 C15 C16 C17 -178.7(4)
C13 C10 C11 C12 -179.0(4)
C14 O4 C13 O3 3.3(8)
C14 O4 C13 C10 -179.5(5)
C15 N3 C19 C18 2.1(6)
C15 C16 C17 C18 2.5(6)
C15 C16 C17 C20 -177.7(4)
C16 C17 C18 C19 -2.8(6)
C16 C17 C20 O5 -3.6(7)
C16 C17 C20 O6 174.9(4)
C17 C18 C19 N3 0.5(7)
C18 C17 C20 O5 176.2(5)
C18 C17 C20 O6 -5.3(6)
C19 N3 C15 C12 176.5(4)
C19 N3 C15 C16 -2.4(6)
C20 C17 C18 C19 177.4(4)
C21 O6 C20 O5 1.0(7)
C21 O6 C20 C17 -177.4(4)
C22 N6 C29 N7 -1.1(4)
C22 N6 C29 C30 179.0(3)
C22 C23 C24 C25 1.2(6)
C23 C22 C27 N7 177.3(3)
C23 C22 C27 C26 -0.4(6)
C23 C24 C25 C26 -1.6(7)
C24 C25 C26 C27 0.9(7)
C25 C26 C27 N7 -176.9(4)
C25 C26 C27 C22 0.1(7)
C27 N7 C29 N6 0.9(5)
C27 N7 C29 C30 -179.1(4)
C27 C22 C23 C24 -0.3(6)
C28 N7 C27 C22 -177.8(4)
C28 N7 C27 C26 -0.4(7)
C28 N7 C29 N6 178.2(4)
C28 N7 C29 C30 -1.8(7)
C29 N6 C22 C23 -176.4(4)
C29 N6 C22 C27 0.8(4)
C29 N7 C27 C22 -0.4(4)
C29 N7 C27 C26 176.9(5)
C29 C30 C31 C32 -179.5(4)
C29 C30 C35 Ru1 -2.5(4)
C29 C30 C35 C34 178.2(3)
C30 C31 C32 C33 -0.4(7)
C31 C30 C35 Ru1 175.6(3)
C31 C30 C35 C34 -3.6(6)
C31 C32 C33 C34 -1.2(7)
C32 C33 C34 C35 0.3(6)
C32 C33 C34 C36 -177.1(4)
C33 C34 C35 Ru1 -177.2(3)
C33 C34 C35 C30 2.1(6)
C33 C34 C36 N4 174.4(4)
C33 C34 C36 N5 -4.0(7)
C35 C30 C31 C32 2.8(6)
C35 C34 C36 N4 -3.2(5)
C35 C34 C36 N5 178.4(4)
C36 N4 C43 C38 -0.6(4)
C36 N4 C43 C42 179.9(4)
C36 N5 C38 C39 -178.9(4)
C36 N5 C38 C43 0.3(4)
C36 C34 C35 Ru1 0.7(4)
C36 C34 C35 C30 179.9(3)
C37 N5 C36 N4 175.6(4)
C37 N5 C36 C34 -6.0(7)
C37 N5 C38 C39 4.8(7)
C37 N5 C38 C43 -176.0(4)
C38 N5 C36 N4 -0.6(4)
C38 N5 C36 C34 177.8(4)
C38 C39 C40 C41 -0.2(7)
C39 C38 C43 N4 179.4(4)
C39 C38 C43 C42 -1.0(6)
C39 C40 C41 C42 0.0(8)
C40 C41 C42 C43 -0.2(7)
C41 C42 C43 N4 -179.8(4)
C41 C42 C43 C38 0.7(6)
C43 N4 C36 N5 0.7(4)
C43 N4 C36 C34 -178.0(3)
C43 C38 C39 C40 0.8(7)
